data_7115685
loop_
_publ_author_name
'Weiliang Chen'
'Xuan Fu'
'Lili Lin'
'Xiao Yuan'
'Weiwei Luo'
'Juhua Feng'
'Xiaohua Liu'
'Xiaoming Feng'

_publ_section_title
;
 An asymmetric [3+2] cycloaddition of alkynes with oxiranes by selective
 C-C bond cleavage of epoxides: highly efficient synthesis of chiral furan
 derivatives
;
_journal_name_full Chem.Commun.
_journal_page_first 11480
_journal_paper_doi 10.1039/C4cc04182H
_journal_volume 50
_journal_year 2014
_chemical_absolute_configuration ad
_chemical_formula_moiety 'C35 H26 O4, 0.5(C2 H3 N)'
_chemical_formula_sum 'C36 H27.5 N0.5 O4'
_chemical_formula_weight 531.08
_chemical_name_systematic
;
 ?
;
_space_group_crystal_system monoclinic
_space_group_IT_number 4
_space_group_name_Hall 'P 2yb'
_space_group_name_H-M_alt 'P 1 21 1'
_symmetry_space_group_name_Hall 'P 2yb'
_symmetry_space_group_name_H-M 'P 1 21 1'
_atom_sites_solution_hydrogens geom
_atom_sites_solution_primary iterative
_audit_creation_date 2014-04-25
_audit_creation_method
;
Olex2 1.2
(compiled 2014.03.20 svn.r2914 for OlexSys, GUI svn.r4816)
;
_cell_angle_alpha 90
_cell_angle_beta 106.9173(7)
_cell_angle_gamma 90
_cell_formula_units_Z 4
_cell_length_a 11.77380(9)
_cell_length_b 12.39402(7)
_cell_length_c 19.49664(13)
_cell_measurement_reflns_used 29280
_cell_measurement_temperature 100.0(2)
_cell_measurement_theta_max 73.7970
_cell_measurement_theta_min 3.9350
_cell_volume 2721.92(3)
_computing_cell_refinement
;
CrysAlisPro, Agilent Technologies,
Version 1.171.36.32 (release 02-08-2013 CrysAlis171 .NET)
(compiled Aug  2 2013,16:46:58)
;
_computing_data_collection
;
CrysAlisPro, Agilent Technologies,
Version 1.171.36.32 (release 02-08-2013 CrysAlis171 .NET)
(compiled Aug  2 2013,16:46:58)
;
_computing_data_reduction
;
CrysAlisPro, Agilent Technologies,
Version 1.171.36.32 (release 02-08-2013 CrysAlis171 .NET)
(compiled Aug  2 2013,16:46:58)
;
_computing_molecular_graphics 'Olex2 (Dolomanov et al., 2009)'
_computing_publication_material 'Olex2 (Dolomanov et al., 2009)'
_computing_structure_refinement 'ShelXL (Sheldrick, 2008)'
_computing_structure_solution
;
Superflip (Palatinus & Chapuis, 2007;Palatinus & van der Lee, 2008;
Palatinus et al., 2012)
;
_diffrn_ambient_temperature 100.0(2)
_diffrn_detector_area_resol_mean 10.3914
_diffrn_measured_fraction_theta_full 0.994
_diffrn_measured_fraction_theta_max 0.999
_diffrn_measurement_device_type 'SuperNova, Dual, Cu at zero, Atlas'
_diffrn_measurement_method '\w scans'
_diffrn_orient_matrix_UB_11 -0.0801354000
_diffrn_orient_matrix_UB_12 0.0548737000
_diffrn_orient_matrix_UB_13 -0.0677624000
_diffrn_orient_matrix_UB_21 -0.0016482000
_diffrn_orient_matrix_UB_22 0.1036042000
_diffrn_orient_matrix_UB_23 0.0433608000
_diffrn_orient_matrix_UB_31 0.1108306000
_diffrn_orient_matrix_UB_32 0.0412378000
_diffrn_orient_matrix_UB_33 -0.0186972000
_diffrn_radiation_monochromator mirror
_diffrn_radiation_type CuK\a
_diffrn_radiation_wavelength 1.54184
_diffrn_reflns_av_R_equivalents 0.0236
_diffrn_reflns_av_unetI/netI 0.0175
_diffrn_reflns_Laue_measured_fraction_full 0.979
_diffrn_reflns_Laue_measured_fraction_max 1.000
_diffrn_reflns_limit_h_max 14
_diffrn_reflns_limit_h_min -13
_diffrn_reflns_limit_k_max 14
_diffrn_reflns_limit_k_min -14
_diffrn_reflns_limit_l_max 23
_diffrn_reflns_limit_l_min -23
_diffrn_reflns_number 41639
_diffrn_reflns_point_group_measured_fraction_full 0.979
_diffrn_reflns_point_group_measured_fraction_max 0.999
_diffrn_reflns_theta_full 67.684
_diffrn_reflns_theta_max 66.598
_diffrn_reflns_theta_min 3.924
_diffrn_source 'SuperNova (Cu) X-ray Source'
_exptl_absorpt_coefficient_mu 0.670
_exptl_absorpt_correction_T_max 1.00000
_exptl_absorpt_correction_T_min 0.79804
_exptl_absorpt_correction_type multi-scan
_exptl_absorpt_process_details
;
CrysAlisPro, Agilent Technologies,
Version 1.171.36.32 (release 02-08-2013 CrysAlis171 .NET)
(compiled Aug  2 2013,16:46:58)
Empirical absorption correction using spherical harmonics,
 implemented in SCALE3 ABSPACK scaling algorithm.
;
_exptl_crystal_colour colourless
_exptl_crystal_colour_primary colourless
_exptl_crystal_density_diffrn 1.296
_exptl_crystal_description block
_exptl_crystal_F_000 1116
_exptl_crystal_size_max 0.2
_exptl_crystal_size_mid 0.2
_exptl_crystal_size_min 0.2
_refine_diff_density_max 0.123
_refine_diff_density_min -0.203
_refine_diff_density_rms 0.034
_refine_ls_abs_structure_details
;
 Flack x determined using 4455 quotients [(I+)-(I-)]/[(I+)+(I-)]
 (Parsons, Flack and Wagner, Acta Cryst. B69 (2013) 249-259).
;
_refine_ls_abs_structure_Flack -0.02(3)
_refine_ls_extinction_method none
_refine_ls_goodness_of_fit_ref 1.046
_refine_ls_hydrogen_treatment constr
_refine_ls_matrix_type full
_refine_ls_number_parameters 733
_refine_ls_number_reflns 9625
_refine_ls_number_restraints 1
_refine_ls_restrained_S_all 1.046
_refine_ls_R_factor_all 0.0261
_refine_ls_R_factor_gt 0.0257
_refine_ls_shift/su_max 0.001
_refine_ls_shift/su_mean 0.000
_refine_ls_structure_factor_coef Fsqd
_refine_ls_weighting_details 'w=1/[\s^2^(Fo^2^)+(0.0436P)^2^+0.3152P] where P=(Fo^2^+2Fc^2^)/3'
_refine_ls_weighting_scheme calc
_refine_ls_wR_factor_gt 0.0668
_refine_ls_wR_factor_ref 0.0673
_reflns_Friedel_coverage 0.903
_reflns_Friedel_fraction_full 0.978
_reflns_Friedel_fraction_max 0.999
_reflns_number_gt 9491
_reflns_number_total 9625
_reflns_threshold_expression 'I > 2\s(I)'
_cod_data_source_file c4cc04182h2.cif
_cod_data_source_block 14apr24e
_cod_depositor_comments
;

2017-03-06
Z value and formula fixed to values more according to usual
chemical conventions.                 miguel
;
_cod_original_formula_sum 'C72 H55 N O8'
_cod_original_formula_weight 1062.17
_cod_original_formula_moiety '2(C35 H26 O4), C2 H3 N'
_cod_original_formula_units_Z 2
_cod_database_code 7115685
_shelxl_version_number 2014-3
_chemical_oxdiff_formula 'C35 H24 O4 N'
_shelx_space_group_comment
;
The symmetry employed for this shelxl refinement is uniquely defined
by the following loop, which should always be used as a source of
symmetry information in preference to the above space-group names.
They are only intended as comments.
;
_shelx_estimated_absorpt_t_max 0.878
_shelx_estimated_absorpt_t_min 0.878
_reflns_odcompleteness_completeness 99.96
_reflns_odcompleteness_iscentric 1
_reflns_odcompleteness_theta 66.49
_olex2_refinement_description
;
1. Fixed Uiso
 At 1.2 times of:
  All C(H) groups
 At 1.5 times of:
  All C(H,H,H) groups
2.a Ternary CH refined with riding coordinates:
 C4(H4), C39(H39)
2.b Aromatic/amide H refined with riding coordinates:
 C3(H3), C7(H7), C8(H8), C9(H9), C10(H10), C11(H11), C14(H14), C15(H15),
 C16(H16), C17(H17), C18(H18), C20(H20), C21(H21), C23(H23), C24(H24), C27(H27),
  C28(H28), C29(H29), C31(H31), C32(H32), C33(H33), C34(H34), C38(H38),
 C42(H42), C43(H43), C44(H44), C45(H45), C46(H46), C49(H49), C50(H50), C51(H51),
  C52(H52), C53(H53), C55(H55), C56(H56), C58(H58), C59(H59), C62(H62),
 C63(H63), C64(H64), C66(H66), C67(H67), C68(H68), C69(H69)
2.c Idealised Me refined as rotating group:
 C25(H25A,H25B,H25C), C60(H60A,H60B,H60C), C72(H72A,H72B,H72C)
;

loop_
_space_group_symop_operation_xyz
'x, y, z'
'-x, y+1/2, -z'

loop_
_atom_site_label
_atom_site_type_symbol
_atom_site_fract_x
_atom_site_fract_y
_atom_site_fract_z
_atom_site_U_iso_or_equiv
_atom_site_adp_type
_atom_site_occupancy
_atom_site_site_symmetry_order
_atom_site_calc_flag
_atom_site_refinement_flags_posn
O1 O -0.04991(10) 1.14957(10) 0.92133(6) 0.0199(2) Uani 1 1 d .
O2 O 0.22299(11) 1.23965(11) 1.01497(7) 0.0248(3) Uani 1 1 d .
O3 O 0.19799(11) 1.05883(11) 0.88039(7) 0.0235(3) Uani 1 1 d .
O4 O 0.46043(13) 0.82091(13) 1.19214(8) 0.0366(3) Uani 1 1 d .
C1 C 0.07190(15) 1.11809(14) 0.94806(9) 0.0185(3) Uani 1 1 d .
C2 C 0.08101(15) 1.06726(15) 1.02119(9) 0.0194(3) Uani 1 1 d .
C3 C -0.01277(16) 1.10174(15) 1.03998(9) 0.0207(4) Uani 1 1 d .
H3 H -0.0268 1.0858 1.0845 0.025 Uiso 1 1 calc R
C4 C -0.09354(15) 1.16905(15) 0.98198(9) 0.0196(3) Uani 1 1 d .
H4 H -0.0823 1.2469 0.9957 0.024 Uiso 1 1 calc R
C5 C 0.15082(15) 1.22140(15) 0.95742(9) 0.0199(4) Uani 1 1 d .
C6 C 0.13197(16) 1.29857(15) 0.89650(10) 0.0209(4) Uani 1 1 d .
C7 C 0.05329(17) 1.27881(15) 0.82852(10) 0.0220(4) Uani 1 1 d .
H7 H 0.0093 1.2134 0.8195 0.026 Uiso 1 1 calc R
C8 C 0.03962(18) 1.35441(16) 0.77457(10) 0.0258(4) Uani 1 1 d .
H8 H -0.0135 1.3406 0.7284 0.031 Uiso 1 1 calc R
C9 C 0.10314(19) 1.45032(16) 0.78752(10) 0.0279(4) Uani 1 1 d .
H9 H 0.0926 1.5024 0.7504 0.033 Uiso 1 1 calc R
C10 C 0.18209(19) 1.47022(16) 0.85455(11) 0.0281(4) Uani 1 1 d .
H10 H 0.2262 1.5356 0.8632 0.034 Uiso 1 1 calc R
C11 C 0.19661(17) 1.39452(16) 0.90892(10) 0.0242(4) Uani 1 1 d .
H11 H 0.2508 1.4081 0.9548 0.029 Uiso 1 1 calc R
C12 C 0.10431(16) 1.04394(14) 0.89314(9) 0.0193(4) Uani 1 1 d .
C13 C 0.02001(16) 0.95851(14) 0.85548(10) 0.0211(4) Uani 1 1 d .
C14 C 0.01951(17) 0.93317(16) 0.78562(10) 0.0242(4) Uani 1 1 d .
H14 H 0.0708 0.9705 0.7641 0.029 Uiso 1 1 calc R
C15 C -0.05521(18) 0.85416(17) 0.74778(10) 0.0285(4) Uani 1 1 d .
H15 H -0.0574 0.8388 0.6997 0.034 Uiso 1 1 calc R
C16 C -0.12725(19) 0.79705(17) 0.78014(11) 0.0310(4) Uani 1 1 d .
H16 H -0.1775 0.7416 0.7544 0.037 Uiso 1 1 calc R
C17 C -0.12604(18) 0.82079(17) 0.85006(11) 0.0282(4) Uani 1 1 d .
H17 H -0.1744 0.7807 0.8723 0.034 Uiso 1 1 calc R
C18 C -0.05443(16) 0.90273(15) 0.88725(10) 0.0230(4) Uani 1 1 d .
H18 H -0.0559 0.9210 0.9343 0.028 Uiso 1 1 calc R
C19 C 0.17989(16) 0.99911(14) 1.06203(9) 0.0204(4) Uani 1 1 d .
C20 C 0.28746(16) 0.99395(15) 1.04602(9) 0.0227(4) Uani 1 1 d .
H20 H 0.2961 1.0325 1.0057 0.027 Uiso 1 1 calc R
C21 C 0.38258(17) 0.93396(16) 1.08725(10) 0.0243(4) Uani 1 1 d .
H21 H 0.4551 0.9316 1.0751 0.029 Uiso 1 1 calc R
C22 C 0.37096(17) 0.87749(15) 1.14622(10) 0.0258(4) Uani 1 1 d .
C23 C 0.26242(18) 0.87782(17) 1.16161(11) 0.0301(4) Uani 1 1 d .
H23 H 0.2531 0.8368 1.2008 0.036 Uiso 1 1 calc R
C24 C 0.16865(17) 0.93764(16) 1.12011(10) 0.0247(4) Uani 1 1 d .
H24 H 0.0951 0.9372 1.1311 0.030 Uiso 1 1 calc R
C25 C 0.57339(18) 0.82361(19) 1.17908(12) 0.0357(5) Uani 1 1 d .
H25A H 0.5677 0.7884 1.1332 0.053 Uiso 1 1 calc GR
H25B H 0.6317 0.7856 1.2177 0.053 Uiso 1 1 calc GR
H25C H 0.5984 0.8987 1.1773 0.053 Uiso 1 1 calc GR
C26 C -0.22462(15) 1.14104(14) 0.96374(9) 0.0201(3) Uani 1 1 d .
C27 C -0.27748(17) 1.07637(16) 0.90648(10) 0.0247(4) Uani 1 1 d .
H27 H -0.2319 1.0497 0.8772 0.030 Uiso 1 1 calc R
C28 C -0.39874(17) 1.04863(17) 0.89022(11) 0.0281(4) Uani 1 1 d .
H28 H -0.4336 1.0026 0.8508 0.034 Uiso 1 1 calc R
C29 C -0.46607(17) 1.08776(16) 0.93102(11) 0.0285(4) Uani 1 1 d .
H29 H -0.5473 1.0678 0.9202 0.034 Uiso 1 1 calc R
C30 C -0.41586(16) 1.15794(16) 0.98950(10) 0.0244(4) Uani 1 1 d .
C31 C -0.48605(17) 1.20529(17) 1.02964(11) 0.0294(4) Uani 1 1 d .
H31 H -0.5680 1.1879 1.0181 0.035 Uiso 1 1 calc R
C32 C -0.43812(19) 1.27513(17) 1.08442(11) 0.0305(4) Uani 1 1 d .
H32 H -0.4870 1.3074 1.1099 0.037 Uiso 1 1 calc R
C33 C -0.31547(18) 1.29957(16) 1.10334(10) 0.0271(4) Uani 1 1 d .
H33 H -0.2818 1.3475 1.1419 0.032 Uiso 1 1 calc R
C34 C -0.24520(16) 1.25435(15) 1.06619(10) 0.0222(4) Uani 1 1 d .
H34 H -0.1627 1.2703 1.0801 0.027 Uiso 1 1 calc R
C35 C -0.29284(16) 1.18423(14) 1.00733(10) 0.0205(4) Uani 1 1 d .
O5 O -0.96259(10) 1.32112(10) 0.58347(6) 0.0183(2) Uani 1 1 d .
O6 O -0.81853(12) 1.20397(11) 0.47740(7) 0.0240(3) Uani 1 1 d .
O7 O -0.66834(11) 1.38227(10) 0.60736(7) 0.0221(3) Uani 1 1 d .
O8 O -0.73670(12) 1.64522(11) 0.30131(7) 0.0281(3) Uani 1 1 d .
C36 C -0.86966(15) 1.34021(14) 0.55081(9) 0.0167(3) Uani 1 1 d .
C37 C -0.93397(15) 1.39465(14) 0.47941(9) 0.0173(3) Uani 1 1 d .
C38 C -1.04918(15) 1.37338(14) 0.46631(9) 0.0186(3) Uani 1 1 d .
H38 H -1.1090 1.3964 0.4247 0.022 Uiso 1 1 calc R
C39 C -1.07230(15) 1.30817(14) 0.52589(9) 0.0186(3) Uani 1 1 d .
H39 H -1.0812 1.2306 0.5112 0.022 Uiso 1 1 calc R
C40 C -0.81604(14) 1.22925(14) 0.53803(9) 0.0172(3) Uani 1 1 d .
C41 C -0.76692(14) 1.15375(14) 0.59932(9) 0.0191(3) Uani 1 1 d .
C42 C -0.77790(15) 1.17025(15) 0.66815(9) 0.0210(4) Uani 1 1 d .
H42 H -0.8159 1.2334 0.6783 0.025 Uiso 1 1 calc R
C43 C -0.73340(17) 1.09468(16) 0.72148(10) 0.0253(4) Uani 1 1 d .
H43 H -0.7423 1.1055 0.7679 0.030 Uiso 1 1 calc R
C44 C -0.67578(17) 1.00311(16) 0.70752(11) 0.0289(4) Uani 1 1 d .
H44 H -0.6455 0.9515 0.7443 0.035 Uiso 1 1 calc R
C45 C -0.66247(17) 0.98699(15) 0.63992(11) 0.0271(4) Uani 1 1 d .
H45 H -0.6218 0.9250 0.6307 0.032 Uiso 1 1 calc R
C46 C -0.70857(16) 1.06134(15) 0.58575(10) 0.0225(4) Uani 1 1 d .
H46 H -0.7005 1.0495 0.5393 0.027 Uiso 1 1 calc R
C47 C -0.77030(15) 1.40985(14) 0.59934(9) 0.0169(3) Uani 1 1 d .
C48 C -0.79739(16) 1.50974(14) 0.63410(9) 0.0188(3) Uani 1 1 d .
C49 C -0.70718(16) 1.54953(15) 0.69232(9) 0.0216(4) Uani 1 1 d .
H49 H -0.6342 1.5116 0.7089 0.026 Uiso 1 1 calc R
C50 C -0.72402(17) 1.64422(16) 0.72592(10) 0.0264(4) Uani 1 1 d .
H50 H -0.6627 1.6709 0.7656 0.032 Uiso 1 1 calc R
C51 C -0.83048(17) 1.70012(15) 0.70167(10) 0.0251(4) Uani 1 1 d .
H51 H -0.8418 1.7651 0.7247 0.030 Uiso 1 1 calc R
C52 C -0.92051(16) 1.66141(14) 0.64385(9) 0.0216(4) Uani 1 1 d .
H52 H -0.9932 1.6998 0.6274 0.026 Uiso 1 1 calc R
C53 C -0.90398(15) 1.56641(14) 0.61010(9) 0.0188(3) Uani 1 1 d .
H53 H -0.9655 1.5400 0.5705 0.023 Uiso 1 1 calc R
C54 C -0.87564(16) 1.45916(14) 0.43601(9) 0.0186(3) Uani 1 1 d .
C55 C -0.76054(16) 1.43947(15) 0.43289(9) 0.0217(4) Uani 1 1 d .
H55 H -0.7152 1.3837 0.4616 0.026 Uiso 1 1 calc R
C56 C -0.71067(16) 1.49947(16) 0.38875(10) 0.0235(4) Uani 1 1 d .
H56 H -0.6325 1.4840 0.3870 0.028 Uiso 1 1 calc R
C57 C -0.77561(17) 1.58232(15) 0.34713(9) 0.0225(4) Uani 1 1 d .
C58 C -0.88957(17) 1.60497(15) 0.35114(9) 0.0227(4) Uani 1 1 d .
H58 H -0.9338 1.6624 0.3237 0.027 Uiso 1 1 calc R
C59 C -0.93832(16) 1.54428(14) 0.39477(9) 0.0204(4) Uani 1 1 d .
H59 H -1.0161 1.5606 0.3969 0.025 Uiso 1 1 calc R
C60 C -0.61996(19) 1.62306(18) 0.29600(11) 0.0329(5) Uani 1 1 d .
H60A H -0.6031 1.6708 0.2601 0.049 Uiso 1 1 calc GR
H60B H -0.6156 1.5477 0.2817 0.049 Uiso 1 1 calc GR
H60C H -0.5614 1.6355 0.3426 0.049 Uiso 1 1 calc GR
C61 C -1.17754(15) 1.34105(14) 0.55107(9) 0.0182(3) Uani 1 1 d .
C62 C -1.16546(16) 1.41734(15) 0.60356(9) 0.0216(4) Uani 1 1 d .
H62 H -1.0912 1.4525 0.6225 0.026 Uiso 1 1 calc R
C63 C -1.26133(17) 1.44458(16) 0.63002(10) 0.0262(4) Uani 1 1 d .
H63 H -1.2512 1.4981 0.6662 0.031 Uiso 1 1 calc R
C64 C -1.36805(16) 1.39474(16) 0.60407(10) 0.0250(4) Uani 1 1 d .
H64 H -1.4315 1.4125 0.6230 0.030 Uiso 1 1 calc R
C65 C -1.38555(16) 1.31637(15) 0.54894(10) 0.0211(4) Uani 1 1 d .
C66 C -1.49576(16) 1.26230(16) 0.52204(10) 0.0253(4) Uani 1 1 d .
H66 H -1.5589 1.2786 0.5416 0.030 Uiso 1 1 calc R
C67 C -1.51307(17) 1.18737(17) 0.46869(11) 0.0289(4) Uani 1 1 d .
H67 H -1.5877 1.1523 0.4511 0.035 Uiso 1 1 calc R
C68 C -1.41943(17) 1.16246(17) 0.43994(11) 0.0286(4) Uani 1 1 d .
H68 H -1.4314 1.1104 0.4028 0.034 Uiso 1 1 calc R
C69 C -1.31183(16) 1.21214(15) 0.46475(10) 0.0227(4) Uani 1 1 d .
H69 H -1.2504 1.1946 0.4441 0.027 Uiso 1 1 calc R
C70 C -1.28980(15) 1.28963(14) 0.52089(9) 0.0186(3) Uani 1 1 d .
N1 N -0.4490(2) 1.83121(19) 0.75050(14) 0.0542(6) Uani 1 1 d .
C71 C -0.4233(2) 1.7440(2) 0.76332(13) 0.0378(5) Uani 1 1 d .
C72 C -0.3904(3) 1.6318(2) 0.7804(2) 0.0636(8) Uani 1 1 d .
H72A H -0.4036 1.5905 0.7359 0.095 Uiso 1 1 calc GR
H72B H -0.4390 1.6017 0.8089 0.095 Uiso 1 1 calc GR
H72C H -0.3064 1.6278 0.8079 0.095 Uiso 1 1 calc GR

loop_
_atom_site_aniso_label
_atom_site_aniso_U_11
_atom_site_aniso_U_22
_atom_site_aniso_U_33
_atom_site_aniso_U_23
_atom_site_aniso_U_13
_atom_site_aniso_U_12
O1 0.0136(6) 0.0275(6) 0.0203(6) 0.0023(5) 0.0074(5) 0.0024(5)
O2 0.0191(6) 0.0310(7) 0.0237(6) 0.0002(5) 0.0056(5) -0.0015(5)
O3 0.0200(6) 0.0286(7) 0.0253(6) 0.0045(5) 0.0120(5) 0.0036(5)
O4 0.0265(7) 0.0390(8) 0.0405(8) 0.0189(7) 0.0038(6) 0.0051(6)
C1 0.0135(8) 0.0243(9) 0.0190(8) 0.0027(7) 0.0070(6) 0.0018(7)
C2 0.0178(8) 0.0238(9) 0.0172(8) 0.0012(7) 0.0062(6) -0.0029(7)
C3 0.0186(9) 0.0260(9) 0.0192(8) -0.0001(7) 0.0084(7) -0.0031(7)
C4 0.0158(8) 0.0238(9) 0.0218(8) -0.0017(7) 0.0094(7) -0.0001(7)
C5 0.0153(8) 0.0247(9) 0.0234(9) -0.0007(7) 0.0115(7) 0.0017(7)
C6 0.0206(9) 0.0224(9) 0.0235(8) 0.0003(7) 0.0125(7) 0.0028(7)
C7 0.0237(9) 0.0212(8) 0.0239(9) -0.0006(7) 0.0111(7) 0.0012(7)
C8 0.0298(10) 0.0279(10) 0.0220(8) 0.0005(7) 0.0110(8) 0.0039(8)
C9 0.0380(11) 0.0241(9) 0.0281(9) 0.0045(7) 0.0201(8) 0.0045(8)
C10 0.0340(11) 0.0234(9) 0.0330(10) -0.0028(8) 0.0192(9) -0.0031(8)
C11 0.0248(9) 0.0265(9) 0.0248(9) -0.0029(7) 0.0127(7) -0.0008(8)
C12 0.0194(9) 0.0205(8) 0.0191(8) 0.0068(7) 0.0074(7) 0.0047(7)
C13 0.0192(9) 0.0219(9) 0.0225(8) 0.0032(7) 0.0069(7) 0.0062(7)
C14 0.0230(9) 0.0266(9) 0.0248(9) 0.0026(7) 0.0097(7) 0.0060(7)
C15 0.0310(10) 0.0319(10) 0.0239(9) -0.0034(8) 0.0102(8) 0.0044(8)
C16 0.0318(11) 0.0277(10) 0.0319(10) -0.0049(8) 0.0069(8) -0.0013(8)
C17 0.0268(10) 0.0276(9) 0.0320(10) -0.0001(8) 0.0114(8) -0.0027(8)
C18 0.0242(9) 0.0252(9) 0.0208(8) 0.0021(7) 0.0086(7) 0.0035(7)
C19 0.0187(8) 0.0226(9) 0.0196(8) -0.0007(7) 0.0052(7) -0.0021(7)
C20 0.0211(9) 0.0267(9) 0.0212(8) 0.0034(7) 0.0074(7) 0.0004(7)
C21 0.0197(9) 0.0262(9) 0.0266(9) 0.0011(7) 0.0062(7) 0.0015(7)
C22 0.0242(10) 0.0223(9) 0.0271(9) 0.0039(7) 0.0016(7) 0.0006(7)
C23 0.0301(11) 0.0311(10) 0.0287(10) 0.0102(8) 0.0077(8) -0.0039(8)
C24 0.0208(9) 0.0281(9) 0.0259(9) 0.0038(8) 0.0079(7) -0.0032(7)
C25 0.0240(10) 0.0348(11) 0.0417(11) 0.0071(9) -0.0006(9) 0.0055(8)
C26 0.0166(8) 0.0209(8) 0.0240(8) 0.0041(7) 0.0077(7) 0.0011(7)
C27 0.0215(9) 0.0266(9) 0.0269(9) 0.0003(7) 0.0086(7) 0.0010(7)
C28 0.0224(10) 0.0303(10) 0.0297(10) -0.0022(8) 0.0048(8) -0.0037(8)
C29 0.0164(9) 0.0301(10) 0.0378(10) 0.0018(8) 0.0060(8) -0.0031(8)
C30 0.0186(9) 0.0251(9) 0.0312(9) 0.0057(8) 0.0100(7) 0.0012(7)
C31 0.0191(9) 0.0318(10) 0.0426(11) 0.0041(9) 0.0174(8) 0.0006(8)
C32 0.0302(10) 0.0299(10) 0.0400(11) 0.0047(8) 0.0237(9) 0.0059(8)
C33 0.0308(10) 0.0264(10) 0.0286(9) 0.0015(8) 0.0159(8) 0.0015(8)
C34 0.0191(9) 0.0230(9) 0.0265(9) 0.0035(7) 0.0099(7) 0.0005(7)
C35 0.0179(8) 0.0196(8) 0.0255(9) 0.0066(7) 0.0089(7) 0.0029(7)
O5 0.0127(6) 0.0244(6) 0.0188(6) 0.0013(5) 0.0063(5) -0.0006(5)
O6 0.0263(7) 0.0259(7) 0.0208(6) -0.0011(5) 0.0086(5) 0.0041(5)
O7 0.0150(6) 0.0260(7) 0.0265(6) -0.0024(5) 0.0078(5) -0.0003(5)
O8 0.0315(7) 0.0284(7) 0.0287(7) 0.0093(6) 0.0156(6) 0.0012(6)
C36 0.0146(8) 0.0206(8) 0.0170(7) -0.0002(6) 0.0080(6) 0.0006(7)
C37 0.0174(8) 0.0185(8) 0.0167(8) -0.0016(6) 0.0062(6) 0.0017(6)
C38 0.0165(8) 0.0215(8) 0.0177(8) -0.0028(7) 0.0048(7) 0.0022(7)
C39 0.0131(8) 0.0219(9) 0.0205(8) -0.0018(7) 0.0041(6) 0.0000(6)
C40 0.0106(8) 0.0211(8) 0.0206(8) -0.0008(7) 0.0056(6) -0.0017(6)
C41 0.0126(8) 0.0208(8) 0.0230(8) -0.0001(7) 0.0040(6) -0.0044(7)
C42 0.0155(8) 0.0249(9) 0.0222(9) 0.0003(7) 0.0051(7) -0.0040(7)
C43 0.0214(9) 0.0310(10) 0.0221(9) 0.0037(7) 0.0044(7) -0.0066(8)
C44 0.0231(9) 0.0279(10) 0.0306(10) 0.0095(8) -0.0005(8) -0.0033(8)
C45 0.0218(9) 0.0215(9) 0.0351(10) 0.0017(8) 0.0038(8) -0.0002(7)
C46 0.0161(8) 0.0237(9) 0.0264(9) -0.0008(7) 0.0041(7) -0.0029(7)
C47 0.0154(8) 0.0206(8) 0.0163(8) 0.0038(6) 0.0072(6) -0.0006(6)
C48 0.0199(8) 0.0209(8) 0.0185(8) 0.0011(7) 0.0102(7) -0.0028(7)
C49 0.0178(8) 0.0256(9) 0.0227(8) -0.0012(7) 0.0078(7) -0.0023(7)
C50 0.0248(9) 0.0301(10) 0.0246(9) -0.0071(8) 0.0080(7) -0.0069(8)
C51 0.0292(10) 0.0212(9) 0.0282(9) -0.0051(7) 0.0136(8) -0.0040(7)
C52 0.0243(9) 0.0201(8) 0.0235(8) 0.0029(7) 0.0120(7) 0.0003(7)
C53 0.0183(8) 0.0211(8) 0.0187(8) 0.0008(7) 0.0084(7) -0.0016(7)
C54 0.0187(9) 0.0214(9) 0.0165(8) -0.0017(7) 0.0064(7) 0.0003(7)
C55 0.0205(9) 0.0236(8) 0.0215(8) 0.0034(7) 0.0069(7) 0.0030(7)
C56 0.0193(9) 0.0287(10) 0.0251(9) 0.0030(8) 0.0106(7) 0.0013(7)
C57 0.0277(9) 0.0223(9) 0.0196(8) 0.0007(7) 0.0103(7) -0.0029(7)
C58 0.0247(9) 0.0208(9) 0.0216(8) 0.0018(7) 0.0054(7) 0.0036(7)
C59 0.0183(8) 0.0231(9) 0.0206(8) -0.0022(7) 0.0067(7) 0.0033(7)
C60 0.0357(11) 0.0340(11) 0.0358(10) 0.0085(9) 0.0211(9) -0.0010(9)
C61 0.0170(8) 0.0186(8) 0.0205(8) 0.0036(7) 0.0080(6) 0.0020(7)
C62 0.0195(9) 0.0230(9) 0.0233(9) 0.0006(7) 0.0077(7) -0.0004(7)
C63 0.0256(10) 0.0279(9) 0.0273(9) -0.0056(8) 0.0112(8) 0.0029(8)
C64 0.0200(9) 0.0300(10) 0.0288(9) -0.0013(8) 0.0132(7) 0.0062(8)
C65 0.0171(8) 0.0232(9) 0.0247(8) 0.0037(7) 0.0087(7) 0.0038(7)
C66 0.0150(8) 0.0334(10) 0.0305(9) 0.0024(8) 0.0111(7) 0.0029(7)
C67 0.0167(9) 0.0368(11) 0.0333(10) -0.0037(8) 0.0076(8) -0.0051(8)
C68 0.0233(9) 0.0340(10) 0.0293(9) -0.0089(8) 0.0091(8) -0.0041(8)
C69 0.0174(9) 0.0279(9) 0.0252(9) -0.0006(7) 0.0099(7) 0.0004(7)
C70 0.0160(8) 0.0198(8) 0.0213(8) 0.0024(7) 0.0075(7) 0.0020(7)
N1 0.0440(12) 0.0422(13) 0.0721(15) 0.0060(11) 0.0102(11) 0.0103(10)
C71 0.0280(11) 0.0416(13) 0.0430(12) 0.0035(10) 0.0090(9) -0.0002(10)
C72 0.0430(15) 0.0419(14) 0.096(2) 0.0194(15) 0.0044(14) 0.0000(12)

loop_
_atom_type_symbol
_atom_type_description
_atom_type_scat_dispersion_real
_atom_type_scat_dispersion_imag
_atom_type_scat_source
C C 0.0181 0.0091 'International Tables Vol C Tables 4.2.6.8 and 6.1.1.4'
H H 0.0000 0.0000 'International Tables Vol C Tables 4.2.6.8 and 6.1.1.4'
N N 0.0311 0.0180 'International Tables Vol C Tables 4.2.6.8 and 6.1.1.4'
O O 0.0492 0.0322 'International Tables Vol C Tables 4.2.6.8 and 6.1.1.4'

loop_
_geom_angle_atom_site_label_1
_geom_angle_atom_site_label_2
_geom_angle_atom_site_label_3
_geom_angle
C1 O1 C4 107.82(12)
C22 O4 C25 117.00(16)
O1 C1 C2 104.02(13)
O1 C1 C5 108.57(14)
O1 C1 C12 109.53(13)
C2 C1 C5 110.49(14)
C2 C1 C12 115.88(14)
C12 C1 C5 108.12(14)
C3 C2 C1 106.55(15)
C3 C2 C19 128.66(16)
C19 C2 C1 124.71(15)
C2 C3 H3 124.3
C2 C3 C4 111.44(15)
C4 C3 H3 124.3
O1 C4 C3 103.08(13)
O1 C4 H4 109.3
O1 C4 C26 110.49(14)
C3 C4 H4 109.3
C3 C4 C26 115.27(15)
C26 C4 H4 109.3
O2 C5 C1 119.53(16)
O2 C5 C6 121.22(16)
C6 C5 C1 119.18(15)
C7 C6 C5 123.11(17)
C11 C6 C5 117.49(16)
C11 C6 C7 119.40(17)
C6 C7 H7 120.0
C8 C7 C6 120.00(18)
C8 C7 H7 120.0
C7 C8 H8 119.8
C7 C8 C9 120.32(18)
C9 C8 H8 119.8
C8 C9 H9 120.0
C10 C9 C8 120.09(18)
C10 C9 H9 120.0
C9 C10 H10 120.0
C9 C10 C11 119.92(19)
C11 C10 H10 120.0
C6 C11 H11 119.9
C10 C11 C6 120.26(18)
C10 C11 H11 119.9
O3 C12 C1 118.39(16)
O3 C12 C13 121.45(16)
C13 C12 C1 120.13(15)
C14 C13 C12 116.98(17)
C18 C13 C12 123.20(16)
C18 C13 C14 119.80(18)
C13 C14 H14 119.9
C15 C14 C13 120.20(18)
C15 C14 H14 119.9
C14 C15 H15 120.1
C14 C15 C16 119.85(18)
C16 C15 H15 120.1
C15 C16 H16 119.9
C15 C16 C17 120.26(19)
C17 C16 H16 119.9
C16 C17 H17 120.0
C18 C17 C16 120.02(19)
C18 C17 H17 120.0
C13 C18 H18 120.1
C17 C18 C13 119.80(17)
C17 C18 H18 120.1
C20 C19 C2 122.26(16)
C20 C19 C24 117.53(17)
C24 C19 C2 120.21(17)
C19 C20 H20 119.1
C21 C20 C19 121.87(17)
C21 C20 H20 119.1
C20 C21 H21 120.2
C22 C21 C20 119.52(18)
C22 C21 H21 120.2
O4 C22 C21 124.13(18)
O4 C22 C23 116.22(17)
C21 C22 C23 119.64(17)
C22 C23 H23 119.9
C24 C23 C22 120.14(18)
C24 C23 H23 119.9
C19 C24 H24 119.4
C23 C24 C19 121.20(18)
C23 C24 H24 119.4
O4 C25 H25A 109.5
O4 C25 H25B 109.5
O4 C25 H25C 109.5
H25A C25 H25B 109.5
H25A C25 H25C 109.5
H25B C25 H25C 109.5
C27 C26 C4 120.98(16)
C27 C26 C35 120.18(17)
C35 C26 C4 118.84(16)
C26 C27 H27 119.5
C26 C27 C28 121.07(18)
C28 C27 H27 119.5
C27 C28 H28 119.9
C29 C28 C27 120.23(18)
C29 C28 H28 119.9
C28 C29 H29 119.7
C28 C29 C30 120.60(18)
C30 C29 H29 119.7
C29 C30 C31 121.53(18)
C29 C30 C35 119.50(18)
C31 C30 C35 118.95(18)
C30 C31 H31 119.3
C32 C31 C30 121.31(18)
C32 C31 H31 119.3
C31 C32 H32 120.0
C31 C32 C33 119.91(18)
C33 C32 H32 120.0
C32 C33 H33 119.9
C34 C33 C32 120.17(19)
C34 C33 H33 119.9
C33 C34 H34 119.3
C33 C34 C35 121.43(18)
C35 C34 H34 119.3
C30 C35 C26 118.37(17)
C34 C35 C26 123.44(16)
C34 C35 C30 118.17(17)
C36 O5 C39 107.24(12)
C57 O8 C60 116.75(15)
O5 C36 C37 103.66(13)
O5 C36 C40 108.71(13)
O5 C36 C47 111.16(13)
C37 C36 C40 110.97(13)
C37 C36 C47 113.43(14)
C47 C36 C40 108.77(13)
C38 C37 C36 107.05(15)
C38 C37 C54 128.11(16)
C54 C37 C36 124.83(15)
C37 C38 H38 124.4
C37 C38 C39 111.20(15)
C39 C38 H38 124.4
O5 C39 C38 102.56(13)
O5 C39 H39 108.9
O5 C39 C61 110.30(13)
C38 C39 H39 108.9
C38 C39 C61 117.04(14)
C61 C39 H39 108.9
O6 C40 C36 119.04(15)
O6 C40 C41 120.69(16)
C41 C40 C36 120.22(14)
C42 C41 C40 123.53(16)
C46 C41 C40 117.26(16)
C46 C41 C42 119.20(16)
C41 C42 H42 120.0
C43 C42 C41 120.05(17)
C43 C42 H42 120.0
C42 C43 H43 119.8
C42 C43 C44 120.36(18)
C44 C43 H43 119.8
C43 C44 H44 120.0
C45 C44 C43 120.04(18)
C45 C44 H44 120.0
C44 C45 H45 120.0
C44 C45 C46 120.04(18)
C46 C45 H45 120.0
C41 C46 H46 119.9
C45 C46 C41 120.29(18)
C45 C46 H46 119.9
O7 C47 C36 117.91(15)
O7 C47 C48 120.67(15)
C48 C47 C36 121.40(14)
C49 C48 C47 116.71(16)
C53 C48 C47 123.82(15)
C53 C48 C49 119.42(16)
C48 C49 H49 119.9
C50 C49 C48 120.17(18)
C50 C49 H49 119.9
C49 C50 H50 120.0
C49 C50 C51 120.03(17)
C51 C50 H50 120.0
C50 C51 H51 119.9
C52 C51 C50 120.26(17)
C52 C51 H51 119.9
C51 C52 H52 120.1
C51 C52 C53 119.86(17)
C53 C52 H52 120.1
C48 C53 H53 119.9
C52 C53 C48 120.27(16)
C52 C53 H53 119.9
C55 C54 C37 123.49(16)
C55 C54 C59 117.59(16)
C59 C54 C37 118.92(16)
C54 C55 H55 119.2
C56 C55 C54 121.60(17)
C56 C55 H55 119.2
C55 C56 H56 120.1
C55 C56 C57 119.76(17)
C57 C56 H56 120.1
O8 C57 C56 124.92(17)
O8 C57 C58 115.73(16)
C56 C57 C58 119.35(16)
C57 C58 H58 119.9
C59 C58 C57 120.28(16)
C59 C58 H58 119.9
C54 C59 H59 119.3
C58 C59 C54 121.39(17)
C58 C59 H59 119.3
O8 C60 H60A 109.5
O8 C60 H60B 109.5
O8 C60 H60C 109.5
H60A C60 H60B 109.5
H60A C60 H60C 109.5
H60B C60 H60C 109.5
C62 C61 C39 120.70(16)
C62 C61 C70 119.83(16)
C70 C61 C39 119.45(15)
C61 C62 H62 119.4
C61 C62 C63 121.18(17)
C63 C62 H62 119.4
C62 C63 H63 119.8
C64 C63 C62 120.41(18)
C64 C63 H63 119.8
C63 C64 H64 119.7
C63 C64 C65 120.54(17)
C65 C64 H64 119.7
C64 C65 C70 119.50(16)
C66 C65 C64 121.28(17)
C66 C65 C70 119.21(17)
C65 C66 H66 119.3
C67 C66 C65 121.39(17)
C67 C66 H66 119.3
C66 C67 H67 120.3
C66 C67 C68 119.46(17)
C68 C67 H67 120.3
C67 C68 H68 119.6
C69 C68 C67 120.90(18)
C69 C68 H68 119.6
C68 C69 H69 119.3
C68 C69 C70 121.35(17)
C70 C69 H69 119.3
C65 C70 C61 118.49(16)
C69 C70 C61 123.86(16)
C69 C70 C65 117.65(16)
N1 C71 C72 179.5(3)
C71 C72 H72A 109.5
C71 C72 H72B 109.5
C71 C72 H72C 109.5
H72A C72 H72B 109.5
H72A C72 H72C 109.5
H72B C72 H72C 109.5

loop_
_geom_bond_atom_site_label_1
_geom_bond_atom_site_label_2
_geom_bond_distance
O1 C1 1.430(2)
O1 C4 1.440(2)
O2 C5 1.215(2)
O3 C12 1.213(2)
O4 C22 1.362(2)
O4 C25 1.425(3)
C1 C2 1.534(2)
C1 C5 1.561(2)
C1 C12 1.541(2)
C2 C3 1.331(3)
C2 C19 1.471(3)
C3 H3 0.9500
C3 C4 1.501(2)
C4 H4 1.0000
C4 C26 1.520(2)
C5 C6 1.490(2)
C6 C7 1.400(3)
C6 C11 1.395(3)
C7 H7 0.9500
C7 C8 1.383(3)
C8 H8 0.9500
C8 C9 1.388(3)
C9 H9 0.9500
C9 C10 1.388(3)
C10 H10 0.9500
C10 C11 1.388(3)
C11 H11 0.9500
C12 C13 1.490(3)
C13 C14 1.396(3)
C13 C18 1.395(3)
C14 H14 0.9500
C14 C15 1.378(3)
C15 H15 0.9500
C15 C16 1.389(3)
C16 H16 0.9500
C16 C17 1.391(3)
C17 H17 0.9500
C17 C18 1.383(3)
C18 H18 0.9500
C19 C20 1.391(3)
C19 C24 1.403(3)
C20 H20 0.9500
C20 C21 1.389(3)
C21 H21 0.9500
C21 C22 1.386(3)
C22 C23 1.395(3)
C23 H23 0.9500
C23 C24 1.380(3)
C24 H24 0.9500
C25 H25A 0.9800
C25 H25B 0.9800
C25 H25C 0.9800
C26 C27 1.368(3)
C26 C35 1.432(3)
C27 H27 0.9500
C27 C28 1.412(3)
C28 H28 0.9500
C28 C29 1.365(3)
C29 H29 0.9500
C29 C30 1.419(3)
C30 C31 1.420(3)
C30 C35 1.425(2)
C31 H31 0.9500
C31 C32 1.363(3)
C32 H32 0.9500
C32 C33 1.415(3)
C33 H33 0.9500
C33 C34 1.368(3)
C34 H34 0.9500
C34 C35 1.418(3)
O5 C36 1.437(2)
O5 C39 1.453(2)
O6 C40 1.215(2)
O7 C47 1.214(2)
O8 C57 1.362(2)
O8 C60 1.435(2)
C36 C37 1.534(2)
C36 C40 1.563(2)
C36 C47 1.538(2)
C37 C38 1.332(2)
C37 C54 1.471(2)
C38 H38 0.9500
C38 C39 1.504(2)
C39 H39 1.0000
C39 C61 1.515(2)
C40 C41 1.495(2)
C41 C42 1.400(3)
C41 C46 1.400(3)
C42 H42 0.9500
C42 C43 1.384(3)
C43 H43 0.9500
C43 C44 1.389(3)
C44 H44 0.9500
C44 C45 1.386(3)
C45 H45 0.9500
C45 C46 1.388(3)
C46 H46 0.9500
C47 C48 1.490(2)
C48 C49 1.399(2)
C48 C53 1.395(3)
C49 H49 0.9500
C49 C50 1.386(3)
C50 H50 0.9500
C50 C51 1.389(3)
C51 H51 0.9500
C51 C52 1.389(3)
C52 H52 0.9500
C52 C53 1.390(3)
C53 H53 0.9500
C54 C55 1.396(3)
C54 C59 1.400(3)
C55 H55 0.9500
C55 C56 1.390(3)
C56 H56 0.9500
C56 C57 1.392(3)
C57 C58 1.395(3)
C58 H58 0.9500
C58 C59 1.380(3)
C59 H59 0.9500
C60 H60A 0.9800
C60 H60B 0.9800
C60 H60C 0.9800
C61 C62 1.370(3)
C61 C70 1.431(2)
C62 H62 0.9500
C62 C63 1.412(3)
C63 H63 0.9500
C63 C64 1.359(3)
C64 H64 0.9500
C64 C65 1.419(3)
C65 C66 1.418(3)
C65 C70 1.428(3)
C66 H66 0.9500
C66 C67 1.365(3)
C67 H67 0.9500
C67 C68 1.409(3)
C68 H68 0.9500
C68 C69 1.364(3)
C69 H69 0.9500
C69 C70 1.422(3)
N1 C71 1.131(3)
C71 C72 1.455(4)
C72 H72A 0.9800
C72 H72B 0.9800
C72 H72C 0.9800
